data_4002035
loop_
_publ_author_name
'Lu, Weigang'
'Wei, Zhangwen'
'Yuan, Daqiang'
'Tian, Jian'
'Fordham, Stephen'
'Zhou, Hong-Cai'

_publ_section_title
;
 Rational Design and Synthesis of Porous Polymer Networks: Toward High
 Surface Area
;
_journal_issue 15
_journal_name_full 'Chemistry of Materials'
_journal_page_first 4589
_journal_paper_doi 10.1021/cm501922h
_journal_volume 26
_journal_year 2014
_chemical_formula_moiety 'C12 F6 I4'
_chemical_formula_sum 'C12 F6 I4'
_chemical_formula_weight 765.72
_chemical_name_systematic
; 
 ? 
;
_space_group_IT_number 18
_symmetry_cell_setting orthorhombic
_symmetry_space_group_name_Hall 'P 2 2ab'
_symmetry_space_group_name_H-M 'P 21 21 2'
_atom_sites_solution_hydrogens none
_atom_sites_solution_primary direct
_atom_sites_solution_secondary difmap
_audit_creation_method SHELXL-97
_cell_angle_alpha 90.00
_cell_angle_beta 90.00
_cell_angle_gamma 90.00
_cell_formula_units_Z 2
_cell_length_a 8.067(8)
_cell_length_b 23.10(2)
_cell_length_c 4.340(4)
_cell_measurement_reflns_used 4793
_cell_measurement_temperature 110(2)
_cell_measurement_theta_max 27.93
_cell_measurement_theta_min 2.67
_cell_volume 808.7(13)
_computing_cell_refinement 'SAINT+ ver. (Bruker, 2001)'
_computing_data_collection 'APEX2  (Bruker, 2008)'
_computing_data_reduction 'SAINT+ ver. (Bruker, 2001)'
_computing_molecular_graphics 'SHELXTL (Sheldrick, 2008)'
_computing_publication_material 'SHELXTL (Sheldrick, 2008)'
_computing_structure_refinement 'SHELXL-97 (Sheldrick, 2008)'
_computing_structure_solution 'SHELXS-97 (Sheldrick, 2008)'
_diffrn_ambient_temperature 110(2)
_diffrn_measured_fraction_theta_full 0.993
_diffrn_measured_fraction_theta_max 0.993
_diffrn_measurement_device_type 'Bruker SMART APEX II CCD area detector'
_diffrn_measurement_method 'phi and omega scans'
_diffrn_radiation_monochromator graphite
_diffrn_radiation_source 'fine-focus sealed tube'
_diffrn_radiation_type MoK\a
_diffrn_radiation_wavelength 0.71073
_diffrn_reflns_av_R_equivalents 0.0427
_diffrn_reflns_av_sigmaI/netI 0.0372
_diffrn_reflns_limit_h_max 10
_diffrn_reflns_limit_h_min -10
_diffrn_reflns_limit_k_max 26
_diffrn_reflns_limit_k_min -30
_diffrn_reflns_limit_l_max 5
_diffrn_reflns_limit_l_min -5
_diffrn_reflns_number 7338
_diffrn_reflns_theta_full 28.06
_diffrn_reflns_theta_max 28.06
_diffrn_reflns_theta_min 2.67
_exptl_absorpt_coefficient_mu 7.755
_exptl_absorpt_correction_T_max 0.1474
_exptl_absorpt_correction_T_min 0.1126
_exptl_absorpt_correction_type multi-scan
_exptl_absorpt_process_details 'SADABS (Sheldrick, 2008)'
_exptl_crystal_density_diffrn 3.144
_exptl_crystal_density_meas ?
_exptl_crystal_density_method 'not measured'
_exptl_crystal_F_000 676
_exptl_crystal_size_max 0.10
_exptl_crystal_size_mid 0.10
_exptl_crystal_size_min 0.10
_refine_diff_density_max 0.807
_refine_diff_density_min -1.116
_refine_diff_density_rms 0.246
_refine_ls_abs_structure_details 'Flack H D (1983), Acta Cryst. A39, 876-881'
_refine_ls_abs_structure_Flack 0.02(5)
_refine_ls_extinction_method none
_refine_ls_goodness_of_fit_ref 1.161
_refine_ls_hydrogen_treatment none
_refine_ls_matrix_type full
_refine_ls_number_parameters 88
_refine_ls_number_reflns 1954
_refine_ls_number_restraints 0
_refine_ls_restrained_S_all 1.161
_refine_ls_R_factor_all 0.0270
_refine_ls_R_factor_gt 0.0261
_refine_ls_shift/su_max 0.003
_refine_ls_shift/su_mean 0.000
_refine_ls_structure_factor_coef Fsqd
_refine_ls_weighting_details 'calc w=1/[\s^2^(Fo^2^)+(0.0347P)^2^+0.1242P] where P=(Fo^2^+2Fc^2^)/3'
_refine_ls_weighting_scheme calc
_refine_ls_wR_factor_gt 0.0706
_refine_ls_wR_factor_ref 0.0712
_reflns_number_gt 1907
_reflns_number_total 1954
_reflns_threshold_expression >2sigma(I)
_cod_data_source_file cm501922h_si_002.cif
_cod_data_source_block c:\users\zw\desktop\work\1
_cod_depositor_comments
;
The following automatic conversions were performed:

'_symmetry_cell_setting' value 'Orthorhombic' changed to
'orthorhombic' according to
/usr/data/users/saulius/crontab/automatic-downloads/rss-feeds/ACS/lib/dictionaries/cif_core.dic
dictionary named 'cif_core.dic' version 2.4.2 from 2011-04-26.

Automatic conversion script
Id: cif_fix_values 2281 2013-09-26 08:29:07Z andrius 

 Adding full bibliography for 4002035--4002039.cif.

The following automatic conversions were performed:

'_exptl_crystal_density_meas' value 'not measured' was changed to '?'
- the value is perceived as not measured.

Automatic conversion script
Id: cif_fix_values 3008 2015-01-20 13:52:24Z robertas 
;
_cod_original_cell_volume 808.9(14)
_cod_original_sg_symbol_H-M 'P2(1)2(1)2 '
_cod_database_code 4002035

loop_
_symmetry_equiv_pos_as_xyz
'x, y, z'
'-x, -y, z'
'x+1/2, -y+1/2, -z'
'-x+1/2, y+1/2, -z'

loop_
_atom_site_label
_atom_site_type_symbol
_atom_site_fract_x
_atom_site_fract_y
_atom_site_fract_z
_atom_site_U_iso_or_equiv
_atom_site_adp_type
_atom_site_occupancy
_atom_site_symmetry_multiplicity
_atom_site_calc_flag
_atom_site_refinement_flags
I1 I -0.46238(3) 0.876310(9) 1.69249(5) 0.02466(5) Uani 1 1 d .
I2 I 0.15217(3) 0.802118(8) 1.01890(5) 0.02390(5) Uani 1 1 d .
F1 F -0.1895(2) 0.79970(8) 1.3636(5) 0.0254(5) Uani 1 1 d .
F2 F -0.2744(2) 0.99559(8) 1.5993(5) 0.0260(5) Uani 1 1 d .
F3 F 0.2095(2) 0.93736(8) 1.0905(5) 0.0254(5) Uani 1 1 d .
C1 C -0.13913(18) 0.85411(5) 1.3557(4) 0.0172(7) Uani 1 1 d G
C2 C -0.2363(2) 0.89738(6) 1.4857(4) 0.0179(6) Uani 1 1 d G
C3 C -0.1823(2) 0.95450(6) 1.4809(5) 0.0203(7) Uani 1 1 d G
C4 C -0.0311(2) 0.96836(6) 1.3460(6) 0.0172(7) Uani 1 1 d G
C5 C 0.0660(2) 0.92510(7) 1.2160(6) 0.0182(7) Uani 1 1 d G
C6 C 0.01204(19) 0.86797(6) 1.2208(5) 0.0225(8) Uani 1 1 d G

loop_
_atom_site_aniso_label
_atom_site_aniso_U_11
_atom_site_aniso_U_22
_atom_site_aniso_U_33
_atom_site_aniso_U_23
_atom_site_aniso_U_13
_atom_site_aniso_U_12
I1 0.01711(8) 0.02859(10) 0.02828(10) 0.00158(9) 0.00465(8) -0.00169(9)
I2 0.02756(9) 0.01662(9) 0.02751(10) -0.00199(8) 0.00644(9) 0.00506(8)
F1 0.0254(9) 0.0123(8) 0.0385(11) -0.0028(8) 0.0040(9) -0.0060(7)
F2 0.0246(10) 0.0207(8) 0.0327(10) -0.0086(8) 0.0080(9) 0.0033(7)
F3 0.0220(8) 0.0212(8) 0.0331(10) 0.0034(8) 0.0124(8) -0.0013(7)
C1 0.0174(12) 0.0133(12) 0.0210(14) 0.0011(11) -0.0041(12) 0.0001(11)
C2 0.0173(12) 0.0220(13) 0.0143(12) -0.0015(12) 0.0011(12) -0.0053(11)
C3 0.0189(13) 0.0188(13) 0.0233(15) -0.0062(13) 0.0018(13) 0.0024(11)
C4 0.0182(12) 0.0146(13) 0.0186(14) -0.0031(11) -0.0015(13) 0.0015(12)
C5 0.0145(12) 0.0153(13) 0.0248(15) 0.0035(12) 0.0036(12) 0.0044(10)
C6 0.0252(15) 0.0213(15) 0.0210(14) 0.0007(13) 0.0082(12) 0.0015(12)

loop_
_atom_type_symbol
_atom_type_description
_atom_type_scat_dispersion_real
_atom_type_scat_dispersion_imag
_atom_type_scat_source
C C 0.0033 0.0016 'International Tables Vol C Tables 4.2.6.8 and 6.1.1.4'
F F 0.0171 0.0103 'International Tables Vol C Tables 4.2.6.8 and 6.1.1.4'
I I -0.4742 1.8119 'International Tables Vol C Tables 4.2.6.8 and 6.1.1.4'

loop_
_geom_angle_atom_site_label_1
_geom_angle_atom_site_label_2
_geom_angle_atom_site_label_3
_geom_angle
_geom_angle_site_symmetry_3
F1 C1 C2 119.99(13) .
F1 C1 C6 120.00(12) .
C2 C1 C6 120.0 .
C1 C2 C3 120.0 .
C1 C2 I1 119.93(9) .
C3 C2 I1 120.07(7) .
F2 C3 C4 119.71(15) .
F2 C3 C2 120.28(15) .
C4 C3 C2 120.0 .
C3 C4 C5 120.0 .
C3 C4 C4 120.20(19) 2_575
C5 C4 C4 119.8(2) 2_575
F3 C5 C6 119.24(14) .
F3 C5 C4 120.76(15) .
C6 C5 C4 120.0 .
C5 C6 C1 120.0 .
C5 C6 I2 121.05(9) .
C1 C6 I2 118.93(9) .

loop_
_geom_bond_atom_site_label_1
_geom_bond_atom_site_label_2
_geom_bond_distance
_geom_bond_site_symmetry_2
I1 C2 2.090(2) .
I2 C6 2.0882(19) .
F1 C1 1.322(2) .
F2 C3 1.310(3) .
F3 C5 1.310(3) .
C1 C2 1.3900 .
C1 C6 1.3900 .
C2 C3 1.3900 .
C3 C4 1.3900 .
C4 C5 1.3900 .
C4 C4 1.546(3) 2_575
C5 C6 1.3900 .
